data_7204156
loop_
_publ_author_name
'John R. Lindsay Smith'
'Eiji Nagatomi'
'Angela Stead'
'David J. Waddington'

_publ_section_title
;
 The autoxidation of aliphatic esters. Part 3. The reactions of alkoxyl
 and methyl radicals, from the thermolysis and photolysis of peroxides,
 with neopentyl esters
;
_journal_issue 9
_journal_name_full 'J. Chem. Soc., Perkin Trans. 2'
_journal_page_first 1527
_journal_page_last 1533
_journal_paper_doi 10.1039/b103555j
_journal_year 2001
_chemical_formula_sum 'C18 H34 O4'
_chemical_formula_weight 314.46
_chemical_name_systematic
; 
dineopentyl 2,3-diethylbutanedioate
;
_space_group_IT_number 14
_symmetry_cell_setting monoclinic
_symmetry_space_group_name_Hall '-P 2yab'
_symmetry_space_group_name_H-M 'P 1 21/a 1'
_atom_sites_solution_hydrogens geom
_atom_sites_solution_primary direct
_atom_sites_solution_secondary difmap
_audit_creation_method SHELXL-97
_cell_angle_alpha 90.00
_cell_angle_beta 111.74(3)
_cell_angle_gamma 90.00
_cell_formula_units_Z 2
_cell_length_a 8.359(5)
_cell_length_b 13.505(4)
_cell_length_c 9.538(4)
_cell_measurement_reflns_used 20
_cell_measurement_temperature 150(2)
_cell_measurement_theta_max 19.02
_cell_measurement_theta_min 17.29
_cell_volume 1000.1(8)
_computing_cell_refinement 'MSC/AFC Diffractometer Control'
_computing_data_collection 'MSC/AFC Diffractometer Control'
_computing_data_reduction 'teXsan (MSC, 1992-1997)'
_computing_molecular_graphics 'ORTEP II (Johnson, 1976)'
_computing_publication_material 'SHELXL-97 (Sheldrick, 1997)'
_computing_structure_refinement 'SHELXL-97 (Sheldrick, 1997)'
_computing_structure_solution SIR-92
_diffrn_ambient_temperature 150(2)
_diffrn_measured_fraction_theta_full 1.000
_diffrn_measured_fraction_theta_max 1.000
_diffrn_measurement_device_type Rigaku-AFC6S
_diffrn_measurement_method \w--2\q
_diffrn_radiation_monochromator graphite
_diffrn_radiation_source 'fine-focus sealed tube'
_diffrn_radiation_type MoK\a
_diffrn_radiation_wavelength 0.71069
_diffrn_reflns_av_R_equivalents 0.012
_diffrn_reflns_av_sigmaI/netI 0.0305
_diffrn_reflns_limit_h_max 9
_diffrn_reflns_limit_h_min 0
_diffrn_reflns_limit_k_max 16
_diffrn_reflns_limit_k_min 0
_diffrn_reflns_limit_l_max 10
_diffrn_reflns_limit_l_min -11
_diffrn_reflns_number 1841
_diffrn_reflns_theta_full 25.00
_diffrn_reflns_theta_max 25.00
_diffrn_reflns_theta_min 2.30
_diffrn_standards_decay_% 1.7
_diffrn_standards_interval_count 150
_diffrn_standards_number 3
_exptl_absorpt_coefficient_mu 0.072
_exptl_absorpt_correction_T_max 1.0000
_exptl_absorpt_correction_T_min 0.9179
_exptl_absorpt_correction_type none
_exptl_crystal_colour colourless
_exptl_crystal_density_diffrn 1.044
_exptl_crystal_density_method 'not measured'
_exptl_crystal_description block
_exptl_crystal_F_000 348
_exptl_crystal_size_max 0.3
_exptl_crystal_size_mid 0.3
_exptl_crystal_size_min 0.2
_refine_diff_density_max 0.194
_refine_diff_density_min -0.146
_refine_diff_density_rms 0.036
_refine_ls_extinction_coef 0.023(4)
_refine_ls_extinction_expression Fc^*^=kFc[1+0.001xFc^2^\l^3^/sin(2\q)]^-1/4^
_refine_ls_extinction_method SHELXL
_refine_ls_goodness_of_fit_ref 1.021
_refine_ls_hydrogen_treatment constr
_refine_ls_matrix_type full
_refine_ls_number_parameters 101
_refine_ls_number_reflns 1750
_refine_ls_number_restraints 0
_refine_ls_restrained_S_all 1.021
_refine_ls_R_factor_all 0.0725
_refine_ls_R_factor_gt 0.0400
_refine_ls_shift/su_max 0.007
_refine_ls_shift/su_mean 0.002
_refine_ls_structure_factor_coef Fsqd
_refine_ls_weighting_details 'calc w=1/[\s^2^(Fo^2^)+(0.0624P)^2^+0.1845P] where P=(Fo^2^+2Fc^2^)/3'
_refine_ls_weighting_scheme calc
_refine_ls_wR_factor_gt 0.1047
_refine_ls_wR_factor_ref 0.1209
_reflns_number_gt 1216
_reflns_number_total 1750
_reflns_threshold_expression >2sigma(I)
_cod_data_source_file b103555j.txt
_cod_data_source_block shelxl
_cod_depositor_comments
;
The following automatic conversions were performed:
'_symmetry_cell_setting' value 'Monoclinic' changed to 'monoclinic'
according to '/home/saulius/struct/CIF-dictionaries/cif_core.dic'
dictionary named 'cif_core.dic' version 2.4.1 from 2010-06-29.

Automatic conversion script
Id: cif_fix_enum 1527 2010-12-29 10:47:43Z saulius 
;
_cod_original_sg_symbol_H-M P21/a
_cod_database_code 7204156

loop_
_symmetry_equiv_pos_as_xyz
'x, y, z'
'-x+1/2, y+1/2, -z'
'-x, -y, -z'
'x-1/2, -y-1/2, z'

loop_
_atom_site_label
_atom_site_type_symbol
_atom_site_fract_x
_atom_site_fract_y
_atom_site_fract_z
_atom_site_U_iso_or_equiv
_atom_site_adp_type
_atom_site_occupancy
_atom_site_symmetry_multiplicity
_atom_site_calc_flag
_atom_site_refinement_flags
_atom_site_disorder_assembly
_atom_site_disorder_group
O1 O 0.31787(14) 0.04544(9) 0.19346(13) 0.0373(4) Uani 1 1 d . . .
O2 O 0.60499(15) 0.06166(10) 0.27863(14) 0.0451(4) Uani 1 1 d . . .
C1 C 0.4604(2) -0.02926(12) 0.04819(18) 0.0330(4) Uani 1 1 d . . .
H1 H 0.3363 -0.0423 -0.0133 0.040 Uiso 1 1 calc R . .
C2 C 0.4723(2) 0.03135(13) 0.18531(19) 0.0329(4) Uani 1 1 d . . .
C3 C 0.5519(2) -0.12853(13) 0.1028(2) 0.0416(5) Uani 1 1 d . . .
H3A H 0.5563 -0.1656 0.0147 0.050 Uiso 1 1 calc R . .
H3B H 0.6719 -0.1155 0.1715 0.050 Uiso 1 1 calc R . .
C4 C 0.4638(3) -0.19258(16) 0.1847(3) 0.0598(6) Uani 1 1 d . . .
H4A H 0.5276 -0.2547 0.2166 0.090 Uiso 1 1 calc R . .
H4B H 0.3456 -0.2072 0.1166 0.090 Uiso 1 1 calc R . .
H4C H 0.4614 -0.1571 0.2735 0.090 Uiso 1 1 calc R . .
C5 C 0.3150(2) 0.09821(14) 0.32547(18) 0.0367(4) Uani 1 1 d . . .
H5A H 0.3615 0.1659 0.3282 0.044 Uiso 1 1 calc R . .
H5B H 0.3871 0.0631 0.4186 0.044 Uiso 1 1 calc R . .
C6 C 0.1302(2) 0.10325(12) 0.31614(18) 0.0315(4) Uani 1 1 d . . .
C7 C 0.1319(2) 0.15854(14) 0.4565(2) 0.0435(5) Uani 1 1 d . . .
H7A H 0.0142 0.1634 0.4547 0.065 Uiso 1 1 calc R . .
H7B H 0.1788 0.2252 0.4577 0.065 Uiso 1 1 calc R . .
H7C H 0.2039 0.1225 0.5471 0.065 Uiso 1 1 calc R . .
C8 C 0.0586(3) -0.00082(15) 0.3135(3) 0.0511(5) Uani 1 1 d . . .
H8A H -0.0608 0.0033 0.3075 0.077 Uiso 1 1 calc R . .
H8B H 0.1283 -0.0360 0.4059 0.077 Uiso 1 1 calc R . .
H8C H 0.0624 -0.0367 0.2255 0.077 Uiso 1 1 calc R . .
C9 C 0.0204(3) 0.16008(15) 0.1757(2) 0.0498(5) Uani 1 1 d . . .
H9A H -0.0987 0.1630 0.1708 0.075 Uiso 1 1 calc R . .
H9B H 0.0237 0.1264 0.0858 0.075 Uiso 1 1 calc R . .
H9C H 0.0656 0.2275 0.1802 0.075 Uiso 1 1 calc R . .

loop_
_atom_site_aniso_label
_atom_site_aniso_U_11
_atom_site_aniso_U_22
_atom_site_aniso_U_33
_atom_site_aniso_U_23
_atom_site_aniso_U_13
_atom_site_aniso_U_12
O1 0.0296(6) 0.0508(8) 0.0343(7) -0.0127(5) 0.0150(5) -0.0052(5)
O2 0.0297(7) 0.0610(9) 0.0439(8) -0.0205(7) 0.0129(6) -0.0045(6)
C1 0.0291(8) 0.0369(10) 0.0331(9) -0.0083(7) 0.0118(7) -0.0057(7)
C2 0.0296(9) 0.0361(9) 0.0342(9) -0.0032(7) 0.0132(7) -0.0026(7)
C3 0.0528(11) 0.0341(10) 0.0363(10) -0.0058(8) 0.0146(8) -0.0029(8)
C4 0.0682(15) 0.0480(12) 0.0569(13) 0.0026(10) 0.0160(11) -0.0167(11)
C5 0.0360(10) 0.0466(11) 0.0306(9) -0.0079(8) 0.0159(7) -0.0028(8)
C6 0.0315(9) 0.0324(9) 0.0322(9) 0.0037(7) 0.0137(7) 0.0009(7)
C7 0.0453(11) 0.0505(12) 0.0405(10) 0.0019(9) 0.0224(9) 0.0064(9)
C8 0.0547(12) 0.0444(11) 0.0654(13) 0.0001(10) 0.0353(10) -0.0098(9)
C9 0.0516(12) 0.0540(13) 0.0393(11) 0.0080(9) 0.0117(9) 0.0144(9)

loop_
_atom_type_symbol
_atom_type_description
_atom_type_scat_dispersion_real
_atom_type_scat_dispersion_imag
_atom_type_scat_source
C C 0.0033 0.0016 'International Tables Vol C Tables 4.2.6.8 and 6.1.1.4'
H H 0.0000 0.0000 'International Tables Vol C Tables 4.2.6.8 and 6.1.1.4'
O O 0.0106 0.0060 'International Tables Vol C Tables 4.2.6.8 and 6.1.1.4'

loop_
_geom_angle_atom_site_label_1
_geom_angle_atom_site_label_2
_geom_angle_atom_site_label_3
_geom_angle
_geom_angle_site_symmetry_1
_geom_angle_site_symmetry_3
_geom_angle_publ_flag
C2 O1 C5 116.53(13) . . ?
C2 C1 C3 108.30(14) . . ?
C2 C1 C1 109.50(17) . 3_655 ?
C3 C1 C1 112.38(17) . 3_655 ?
O2 C2 O1 123.54(16) . . ?
O2 C2 C1 124.62(15) . . ?
O1 C2 C1 111.81(13) . . ?
C4 C3 C1 113.22(17) . . ?
O1 C5 C6 108.34(13) . . ?
C5 C6 C9 110.09(15) . . ?
C5 C6 C8 110.16(15) . . ?
C9 C6 C8 110.24(16) . . ?
C5 C6 C7 106.96(14) . . ?
C9 C6 C7 109.37(15) . . ?
C8 C6 C7 109.96(15) . . ?

loop_
_geom_bond_atom_site_label_1
_geom_bond_atom_site_label_2
_geom_bond_distance
_geom_bond_site_symmetry_2
_geom_bond_publ_flag
O1 C2 1.335(2) . ?
O1 C5 1.455(2) . ?
O2 C2 1.208(2) . ?
C1 C2 1.515(2) . ?
C1 C3 1.536(3) . ?
C1 C1 1.536(3) 3_655 ?
C3 C4 1.526(3) . ?
C5 C6 1.515(2) . ?
C6 C9 1.521(2) . ?
C6 C8 1.524(3) . ?
C6 C7 1.528(2) . ?

loop_
_geom_torsion_atom_site_label_1
_geom_torsion_atom_site_label_2
_geom_torsion_atom_site_label_3
_geom_torsion_atom_site_label_4
_geom_torsion
_geom_torsion_site_symmetry_1
_geom_torsion_site_symmetry_2
_geom_torsion_site_symmetry_3
_geom_torsion_site_symmetry_4
_geom_torsion_publ_flag
C5 O1 C2 O2 -1.6(3) . . . . ?
C5 O1 C2 C1 176.74(14) . . . . ?
C3 C1 C2 O2 64.3(2) . . . . ?
C1 C1 C2 O2 -58.5(3) 3_655 . . . ?
C3 C1 C2 O1 -114.03(16) . . . . ?
C1 C1 C2 O1 123.11(18) 3_655 . . . ?
C2 C1 C3 C4 64.92(19) . . . . ?
C1 C1 C3 C4 -173.99(17) 3_655 . . . ?
C2 O1 C5 C6 -178.03(14) . . . . ?
O1 C5 C6 C9 -61.54(19) . . . . ?
O1 C5 C6 C8 60.24(18) . . . . ?
O1 C5 C6 C7 179.73(13) . . . . ?
